data_2104507
loop_
_publ_author_name
'Marsh, Richard E.'

_publ_section_title
;
 Space groups <i>P</i>1 and <i>Cc</i>: how are they doing?
;
_journal_coeditor_code BK5088
_journal_issue 6
_journal_name_full 'Acta Crystallographica Section B'
_journal_page_first 782
_journal_page_last 783
_journal_paper_doi 10.1107/S0108768109046448
_journal_volume 65
_journal_year 2009
_chemical_formula_moiety 'C27 H36 Au Cl N2, C7 H8'
_chemical_formula_sum 'C34 H44 Au Cl N2'
_chemical_formula_weight 713.13
_chemical_name_systematic
;
Chloro-(N,N'-bis(2,6-diisopropylphenyl)imidazole)-gold(i) toluene 
solvate     
;
_space_group_IT_number 15
_symmetry_cell_setting monoclinic
_symmetry_space_group_name_Hall '-C 2yc'
_symmetry_space_group_name_H-M 'C 1 2/c 1'
_cell_angle_alpha 90.00
_cell_angle_beta 113.9410(10)
_cell_angle_gamma 90.00
_cell_formula_units_Z 4
_cell_length_a 22.0888(14)
_cell_length_b 9.7434(6)
_cell_length_c 16.5776(10)
_cell_measurement_temperature 396(2)(?)
_cell_volume 3260.9(3)
_diffrn_ambient_temperature 396(2)
_diffrn_radiation_type MoK\a
_diffrn_radiation_wavelength 0.71073
_exptl_crystal_colour colourless
_exptl_crystal_density_diffrn 1.453
_exptl_crystal_density_method 'not measured'
_exptl_crystal_description plate
_exptl_crystal_F_000 1432
_cod_data_source_file bk5088.cif
_cod_data_source_block NATLAW
_cod_original_sg_symbol_H-M C2/c
_cod_database_code 2104507

loop_
_symmetry_equiv_pos_as_xyz
'x, y, z'
'-x, y, 1/2-z'
'-x, -y, -z'
'x, -y, z+1/2'
'x+1/2, y+1/2, z'
'1/2-x, 1/2+y, 1/2-z'
'1/2-x, 1/2-y, -z'
'x+1/2, -y+1/2, z+1/2'

loop_
_atom_site_label
_atom_site_type_symbol
_atom_site_fract_x
_atom_site_fract_y
_atom_site_fract_z
_atom_site_occupancy
Au1 Au 0.0 0.54115 0.25 1
Cl1 Cl 0.0 0.30823 0.25 1
C1 C 0.0 0.7402 0.25 1
N1 N 0.0142 0.8285 0.1954 1
C2 C 0.0090 0.9656 0.2154 1
H1 H 0.0164 1.0418 0.1870 1
C3 C 0.0322 0.7809 0.1252 1
C4 C -0.0178 0.7723 0.0402 1
C5 C 0.0011 0.7234 -0.0252 1
H2 H -0.0307 0.7158 -0.0826 1
C6 C 0.0656 0.6866 -0.0068 1
H3 H 0.0770 0.6537 -0.0516 1
C7 C 0.1136 0.6978 0.0784 1
H4 H 0.1579 0.6730 0.0900 1
C8 C 0.0982 0.7450 0.1470 1
C9 C 0.1520 0.7545 0.2398 1
H5 H 0.1320 0.7946 0.2772 1
C10 C 0.1774 0.6138 0.2760 1
H6 H 0.1412 0.5584 0.2738 1
H7 H 0.2091 0.6222 0.3356 1
H8 H 0.1982 0.5724 0.2418 1
C11 C 0.2081 0.8482 0.2443 1
H9 H 0.2402 0.8538 0.3034 1
H10 H 0.1912 0.9374 0.2244 1
H11 H 0.2284 0.8130 0.2078 1
C12 C -0.0891 0.8110 0.0192 1
H12 H -0.0898 0.8603 0.0702 1
C13 C -0.1169 0.9064 -0.0600 1
H13 H -0.1198 0.8591 -0.1114 1
H14 H -0.0882 0.9826 -0.0502 1
H15 H -0.1600 0.9374 -0.0682 1
C14 C -0.1322 0.6836 0.0052 1
H16 H -0.1768 0.7106 -0.0074 1
H17 H -0.1152 0.6290 0.0574 1
H18 H -0.1314 0.6318 -0.0430 1
C15 C 0.2232 0.7930 -0.0377 0.5
C16 C 0.2742 0.8569 0.0366 0.5
H19 H 0.2786 0.9519 0.0391 0.5
C17 C 0.3161 0.7776 0.1034 0.5
H20 H 0.3490 0.8217 0.1508 0.5
C18 C 0.3133 0.6315 0.1059 0.5
H21 H 0.3392 0.5804 0.1552 0.5
C19 C 0.2684 0.5716 0.0284 0.5
H22 H 0.2672 0.4767 0.0219 0.5
C20 C 0.2245 0.6554 -0.0410 0.5
H23 H 0.1948 0.6122 -0.0916 0.5
C21 C 0.1715 0.8700 -0.1045 0.5
H24 H 0.1605 0.8279 -0.1610 0.5
H25 H 0.1864 0.9624 -0.1057 0.5
H26 H 0.1330 0.8716 -0.0913 0.5

loop_
_geom_angle_atom_site_label_1
_geom_angle_atom_site_label_2
_geom_angle_atom_site_label_3
_geom_angle
_geom_angle_site_symmetry_1
_geom_angle_site_symmetry_2
_geom_angle_site_symmetry_3
_geom_angle_publ_flag
Cl1 Au1 C1 180.00(1) . . . yes
C1 N1 C2 112.39 . . . yes
C1 N1 C3 122.59 . . . yes
C2 N1 C3 125.02 . . . yes
Au1 C1 N1 128.76 . . . yes
Au1 C1 N1 128.76 . . 2_555 yes
N1 C1 N1 102.47 . . 2_555 yes
N1 C2 C2 106.37 . . 2_555 yes
N1 C3 C4 117.83 . . . yes
N1 C3 C8 118.02 . . . yes
C4 C3 C8 124.14 . . . no
C3 C4 C5 116.20 . . . no
C3 C4 C12 122.64 . . . no
C5 C4 C12 121.15 . . . no
C4 C5 C6 121.72 . . . no
C5 C6 C7 120.03 . . . no
C6 C7 C8 121.35 . . . no
C3 C8 C7 116.56 . . . no
C3 C8 C9 123.55 . . . no
C7 C8 C9 119.88 . . . no
C8 C9 C10 111.05 . . . no
C8 C9 C11 112.00 . . . no
C10 C9 C11 111.26 . . . no
C4 C12 C13 111.61 . . . no
C4 C12 C14 111.04 . . . no
C13 C12 C14 110.99 . . . no
N1 C2 H1 127.00 . . . no
C2 C2 H1 127.00 2_555 . . no
C4 C5 H2 119.00 . . . no
C6 C5 H2 119.00 . . . no
C5 C6 H3 120.00 . . . no
C7 C6 H3 120.00 . . . no
C6 C7 H4 119.00 . . . no
C8 C7 H4 120.00 . . . no
C8 C9 H5 107.00 . . . no
C10 C9 H5 108.00 . . . no
C11 C9 H5 107.00 . . . no
C9 C10 H6 109.00 . . . no
C9 C10 H7 109.00 . . . no
C9 C10 H8 110.00 . . . no
H6 C10 H7 110.00 . . . no
H6 C10 H8 110.00 . . . no
H7 C10 H8 109.00 . . . no
C9 C11 H9 110.00 . . . no
C9 C11 H10 110.00 . . . no
C9 C11 H11 110.00 . . . no
H9 C11 H10 109.00 . . . no
H9 C11 H11 109.00 . . . no
H10 C11 H11 109.00 . . . no
C4 C12 H12 108.00 . . . no
C13 C12 H12 108.00 . . . no
C14 C12 H12 108.00 . . . no
C12 C13 H13 110.00 . . . no
C12 C13 H14 109.00 . . . no
C12 C13 H15 110.00 . . . no
H13 C13 H14 109.00 . . . no
H13 C13 H15 109.00 . . . no
H14 C13 H15 110.00 . . . no
C12 C14 H16 109.00 . . . no
C12 C14 H17 109.00 . . . no
C12 C14 H18 110.00 . . . no
H16 C14 H17 110.00 . . . no
H16 C14 H18 109.00 . . . no
H17 C14 H18 109.00 . . . no
C16 C15 C20 116.56 . . . no
C16 C15 C21 122.53 . . . no
C20 C15 C21 120.87 . . . no
C15 C16 C17 119.46 . . . no
C16 C17 C18 124.59 . . . no
C17 C18 C19 114.48 . . . no
C18 C19 C20 120.12 . . . no
C15 C20 C19 123.97 . . . no
C15 C16 H19 120.00 . . . no
C17 C16 H19 120.00 . . . no
C16 C17 H20 118.00 . . . no
C18 C17 H20 118.00 . . . no
C17 C18 H21 123.00 . . . no
C19 C18 H21 123.00 . . . no
C18 C19 H22 120.00 . . . no
C20 C19 H22 120.00 . . . no
C15 C20 H23 118.00 . . . no
C19 C20 H23 118.00 . . . no
C15 C21 H24 110.00 . . . no
C15 C21 H25 109.00 . . . no
C15 C21 H26 109.00 . . . no
H24 C21 H25 109.00 . . . no
H24 C21 H26 109.00 . . . no
H25 C21 H26 109.00 . . . no

loop_
_geom_bond_atom_site_label_1
_geom_bond_atom_site_label_2
_geom_bond_distance
_geom_bond_site_symmetry_1
_geom_bond_site_symmetry_2
_geom_bond_publ_flag
Au1 Cl1 2.2694(1) . . yes
Au1 C1 1.9394(1) . . yes
N1 C1 1.3741 . . yes
N1 C2 1.3923 . . yes
N1 C3 1.4502 . . yes
C2 C2 1.3580 . 2_555 no
C3 C4 1.3962 . . no
C3 C8 1.3967 . . no
C4 C5 1.3943 . . no
C4 C12 1.5162 . . no
C5 C6 1.3780 . . no
C6 C7 1.3840 . . no
C7 C8 1.3908 . . no
C8 C9 1.5178 . . no
C9 C10 1.5103 . . no
C9 C11 1.5164 . . no
C12 C13 1.5201 . . no
C12 C14 1.5237 . . no
C2 H1 0.9300 . . no
C5 H2 0.9300 . . no
C6 H3 0.9300 . . no
C7 H4 0.9500 . . no
C9 H5 0.9800 . . no
C10 H6 0.9500 . . no
C10 H7 0.9500 . . no
C10 H8 0.9500 . . no
C11 H9 0.9500 . . no
C11 H10 0.9500 . . no
C11 H11 0.9500 . . no
C12 H12 0.9800 . . no
C13 H13 0.9500 . . no
C13 H14 0.9500 . . no
C13 H15 0.9500 . . no
C14 H16 0.9600 . . no
C14 H17 0.9500 . . no
C14 H18 0.9500 . . no
C15 C16 1.4310 . . no
C15 C20 1.3426 . . no
C15 C21 1.4377 . . no
C16 C17 1.3594 . . no
C17 C18 1.4262 . . no
C18 C19 1.3931 . . no
C19 C20 1.4231 . . no
C16 H19 0.9300 . . no
C17 H20 0.9300 . . no
C18 H21 0.9300 . . no
C19 H22 0.9300 . . no
C20 H23 0.9300 . . no
C21 H24 0.9600 . . no
C21 H25 0.9600 . . no
C21 H26 0.9600 . . no
